data_4000349
_journal_name_full 'Chemistry of Materials'
_journal_paper_doi 10.1021/cm034745q
_journal_year 2004
_chemical_formula_sum 'C3.5 Ga N0.5 O7 P2'
_chemical_formula_weight 292.70
_space_group_IT_number 14
_symmetry_cell_setting monoclinic
_symmetry_space_group_name_Hall '-P 2ybc'
_symmetry_space_group_name_H-M 'P 1 21/c 1'
_cell_angle_alpha 90.0
_cell_angle_beta 104.5374(14)
_cell_angle_gamma 90.0
_cell_formula_units_Z 4
_cell_length_a 11.08476(23)
_cell_length_b 8.44413(18)
_cell_length_c 9.44187(14)
_cell_volume 855.47498
_cod_original_sg_symbol_H-M 'P 21/c'
_cod_original_formula_sum 'C3.50 Ga N0.50 O7 P2'
_cod_database_code 4000349

loop_
_symmetry_equiv_pos_site_id
_symmetry_equiv_pos_as_xyz
1 +x,+y,+z
2 -x,+y+1/2,-z+1/2
-1 -x,-y,-z
-2 +x,-y+1/2,+z+1/2

loop_
_atom_site_type_symbol
_atom_site_label
_atom_site_fract_x
_atom_site_fract_y
_atom_site_fract_z
_atom_site_occupancy
_atom_site_thermal_displace_type
_atom_site_U_iso_or_equiv
_atom_site_symmetry_multiplicity
GA GA1 0.13938(33) 0.2349(5) 0.6118(4) 1.0 Uiso 0.0191(6) 4
P P1 0.2775(7) 0.0699(9) 0.4064(9) 1.0 Uiso 0.0191(6) 4
P P2 0.0162(7) 0.0579(10) 0.3144(8) 1.0 Uiso 0.0191(6) 4
O O1 0.1021(11) 0.0423(13) 0.7104(15) 1.0 Uiso 0.0107(15) 4
O O2 0.0077(9) 0.1446(15) 0.1687(12) 1.0 Uiso 0.0107(15) 4
O O3 0.2611(10) 0.2093(14) 0.2951(10) 1.0 Uiso 0.0107(15) 4
O O4 0.0094(9) 0.1819(14) 0.4332(10) 1.0 Uiso 0.0107(15) 4
C C1 0.1501(9) 0.9324(12) 0.3659(28) 1.0 Uiso 0.0107(15) 4
O O7 0.4023(10) -0.0161(16) 0.4248(14) 1.0 Uiso 0.0107(15) 4
O O6 0.2812(9) 0.3632(15) 0.0579(12) 1.0 Uiso 0.0107(15) 4
O O5 0.1786(12) 0.0587(12) 0.0048(14) 1.0 Uiso 0.0107(15) 4
C C2 0.4156(14) 0.6035(20) 0.4178(22) 1.0 Uiso 0.0107(15) 4
N N1 0.4372(17) 0.4603(26) 0.3618(10) 0.5 Uiso 0.0107(15) 4
C C3 0.4625(19) 0.6282(16) 0.5674(24) 1.0 Uiso 0.0107(15) 4
C CN1 0.4372(17) 0.4603(26) 0.3618(10) 0.5 Uiso 0.0107(15) 4
